data_2203201
loop_
_publ_author_name
'Parvez, Masood'
'Ahmed, Sajjad'
'Ali, Saqib'
'Bhatti, Muhammad H.'
'Mazhar, Muhammad'

_publ_section_title
<i>catena</i>-Poly[[trimethyltin(IV)]-\m-(2,5-dioxo-2,5-dihydro-1<i>H</i>-pyrrol-1-yl)-3-phenylpropionato-\k^2^<i>O</i>:<i>O</i>']
_journal_issue 2
_journal_name_full 'Acta Crystallographica Section E'
_journal_page_first m190
_journal_page_last m192
_journal_paper_doi 10.1107/S1600536804000789
_journal_volume 60
_journal_year 2004
_chemical_formula_iupac '[Sn (C H3)3 (C13 H10 N O4)]'
_chemical_formula_moiety 'C16 H19 N O4 Sn'
_chemical_formula_sum 'C16 H19 N O4 Sn'
_chemical_formula_weight 408.01
_chemical_name_common
;
catena-Poly[[trimethyltin(IV)]-\m-(2,5-dioxo-2,5-dihydro-1H-pyrrol-1-yl)-
3-phenylpropionato-\k^2^O:O']
;
_chemical_name_systematic
;
catena-Poly[[trimethyltin(IV)]-\m-(2,5-dioxo-2,5-dihydro-1H-pyrrol-1-yl)-
3-phenylpropionato-\k^2^O:O']
;
_space_group_IT_number 19
_symmetry_cell_setting orthorhombic
_symmetry_space_group_name_Hall 'P 2ac 2ab'
_symmetry_space_group_name_H-M 'P 21 21 21'
_atom_sites_solution_hydrogens geom
_atom_sites_solution_primary direct
_atom_sites_solution_secondary difmap
_cell_angle_alpha 90.00
_cell_angle_beta 90.00
_cell_angle_gamma 90.00
_cell_formula_units_Z 4
_cell_length_a 6.4920(10)
_cell_length_b 9.857(2)
_cell_length_c 28.154(6)
_cell_measurement_reflns_used 4688
_cell_measurement_temperature 173(2)
_cell_measurement_theta_max 30.0
_cell_measurement_theta_min 3.5
_cell_volume 1801.6(6)
_computing_cell_refinement 'HKL DENZO (Otwinowski & Minor, 1997)'
_computing_data_collection 'COLLECT (Hooft, 1998)'
_computing_data_reduction 'SCALEPACK (Otwinowski & Minor, 1997)'
_computing_molecular_graphics 'ORTEPII (Johnson, 1976)'
_computing_publication_material 'SHELXL97 (Sheldrick, 1997)'
_computing_structure_refinement 'SHELXL97 (Sheldrick, 1997)'
_computing_structure_solution 'SAPI91 (Fan, 1991)'
_diffrn_ambient_temperature 173(2)
_diffrn_measured_fraction_theta_full 0.942
_diffrn_measured_fraction_theta_max 0.942
_diffrn_measurement_device_type 'Nonius KappaCCD'
_diffrn_measurement_method ' \w and \f scans'
_diffrn_radiation_monochromator graphite
_diffrn_radiation_source 'fine-focus sealed tube'
_diffrn_radiation_type MoK\a
_diffrn_radiation_wavelength 0.71073
_diffrn_reflns_av_R_equivalents 0.00
_diffrn_reflns_av_sigmaI/netI 0.047
_diffrn_reflns_limit_h_max 9
_diffrn_reflns_limit_h_min -8
_diffrn_reflns_limit_k_max 13
_diffrn_reflns_limit_k_min -13
_diffrn_reflns_limit_l_max 39
_diffrn_reflns_limit_l_min -39
_diffrn_reflns_number 4688
_diffrn_reflns_theta_full 30.0
_diffrn_reflns_theta_max 30.0
_diffrn_reflns_theta_min 3.5
_diffrn_standards_decay_% ' < 0.1 '
_exptl_absorpt_coefficient_mu 1.43
_exptl_absorpt_correction_T_max 0.894
_exptl_absorpt_correction_T_min 0.803
_exptl_absorpt_correction_type multi-scan
_exptl_absorpt_process_details '(SORTAV; Blessing, 1997)'
_exptl_crystal_colour colorless
_exptl_crystal_density_diffrn 1.504
_exptl_crystal_density_meas ?
_exptl_crystal_density_method .
_exptl_crystal_description block
_exptl_crystal_F_000 816
_exptl_crystal_size_max 0.16
_exptl_crystal_size_mid 0.12
_exptl_crystal_size_min 0.08
_refine_diff_density_max 0.34
_refine_diff_density_min -0.41
_refine_ls_abs_structure_details 'Flack (1983), 1841 Friedels'
_refine_ls_abs_structure_Flack 0.01(2)
_refine_ls_extinction_coef 0.0084(12)
_refine_ls_extinction_expression Fc^*^=kFc[1+0.001xFc^2^\l^3^/sin(2\q)]^-1/4^
_refine_ls_extinction_method SHELXL97
_refine_ls_goodness_of_fit_ref 1.09
_refine_ls_hydrogen_treatment constr
_refine_ls_matrix_type full
_refine_ls_number_parameters 200
_refine_ls_number_reflns 4688
_refine_ls_number_restraints 0
_refine_ls_restrained_S_all 1.09
_refine_ls_R_factor_all 0.025
_refine_ls_R_factor_gt 0.023
_refine_ls_shift/su_max 0.001
_refine_ls_shift/su_mean 0.00
_refine_ls_structure_factor_coef Fsqd
_refine_ls_weighting_details 'calc w=1/[\s^2^(Fo^2^)+ 0.58P] where P=(Fo^2^+2Fc^2^)/3'
_refine_ls_weighting_scheme calc
_refine_ls_wR_factor_gt 0.059
_refine_ls_wR_factor_ref 0.060
_reflns_number_gt 4553
_reflns_number_total 4688
_reflns_threshold_expression 'I > 2\s(I)'
_cod_data_source_file lh6155.cif
_cod_data_source_block I
_cod_depositor_comments
;
The following automatic conversions were performed:
'_symmetry_cell_setting' value 'Orthorhombic' changed to 'orthorhombic'
according to '/home/saulius/struct/CIF-dictionaries/cif_core.dic'
dictionary named 'cif_core.dic' version 2.4.1 from 2010-06-29.

Automatic conversion script
Id: cif_fix_enum 1527 2010-12-29 10:47:43Z saulius 

The following automatic conversions were performed:

'_symmetry_cell_setting' value 'Orthorhombic' changed to
'orthorhombic' according to
/home/saulius/struct/CIF-dictionaries/cif_core.dic dictionary named
'cif_core.dic' version 2.4.1 from 2010-06-29.

Automatic conversion script
Id: cif_fix_values 1715 2011-07-08 13:25:40Z adriana 
;
_cod_database_code 2203201
_cod_database_fobs_code 2203201

loop_
_symmetry_equiv_pos_as_xyz
'x, y, z'
'-x+1/2, -y, z+1/2'
'x+1/2, -y+1/2, -z'
'-x, y+1/2, -z+1/2'

loop_
_atom_site_label
_atom_site_fract_x
_atom_site_fract_y
_atom_site_fract_z
_atom_site_U_iso_or_equiv
_atom_site_adp_type
_atom_site_calc_flag
_atom_site_refinement_flags
_atom_site_occupancy
_atom_site_type_symbol
Sn1 0.42149(2) 0.321170(15) 0.769873(5) 0.02156(6) Uani d . 1 Sn
O1 0.3375(3) 0.18160(18) 0.82535(6) 0.0309(4) Uani d . 1 O
O2 0.4675(3) 0.00183(18) 0.78748(6) 0.0266(4) Uani d . 1 O
O3 0.4216(3) 0.1307(2) 0.95182(7) 0.0445(5) Uani d . 1 O
O4 -0.1017(3) 0.0149(2) 0.85278(8) 0.0516(6) Uani d . 1 O
N1 0.1931(3) 0.0408(2) 0.89766(6) 0.0217(4) Uani d . 1 N
C1 0.2645(5) 0.4790(3) 0.80569(10) 0.0364(6) Uani d . 1 C
H1A 0.3531 0.5159 0.8308 0.055 Uiso calc R 1 H
H1B 0.1378 0.4432 0.8198 0.055 Uiso calc R 1 H
H1C 0.2300 0.5511 0.7831 0.055 Uiso calc R 1 H
C2 0.7420(4) 0.3028(3) 0.78196(10) 0.0338(6) Uani d . 1 C
H2A 0.7962 0.2265 0.7635 0.051 Uiso calc R 1 H
H2B 0.7671 0.2868 0.8158 0.051 Uiso calc R 1 H
H2C 0.8112 0.3866 0.7722 0.051 Uiso calc R 1 H
C3 0.2573(4) 0.2265(3) 0.71381(9) 0.0305(5) Uani d . 1 C
H3A 0.3428 0.1552 0.6997 0.046 Uiso calc R 1 H
H3B 0.2230 0.2941 0.6896 0.046 Uiso calc R 1 H
H3C 0.1302 0.1864 0.7263 0.046 Uiso calc R 1 H
C4 0.3855(3) 0.0561(2) 0.82228(7) 0.0232(4) Uani d . 1 C
C5 0.3424(4) -0.0278(2) 0.86735(7) 0.0229(4) Uani d . 1 C
H5 0.4744 -0.0310 0.8856 0.027 Uiso calc R 1 H
C6 0.2830(4) -0.1753(3) 0.85694(8) 0.0300(5) Uani d . 1 C
H6A 0.1512 -0.1763 0.8393 0.036 Uiso calc R 1 H
H6B 0.3896 -0.2162 0.8363 0.036 Uiso calc R 1 H
C7 0.2603(5) -0.2613(2) 0.90111(8) 0.0307(5) Uani d . 1 C
C8 0.0749(5) -0.3209(3) 0.91215(11) 0.0482(7) Uani d . 1 C
H8 -0.0412 -0.3056 0.8923 0.058 Uiso calc R 1 H
C9 0.0550(7) -0.4036(4) 0.95202(14) 0.0659(11) Uani d . 1 C
H9 -0.0742 -0.4438 0.9592 0.079 Uiso calc R 1 H
C10 0.2210(7) -0.4272(4) 0.98079(12) 0.0583(10) Uani d . 1 C
H10 0.2076 -0.4841 1.0078 0.070 Uiso calc R 1 H
C11 0.4042(7) -0.3690(4) 0.97054(14) 0.0649(11) Uani d . 1 C
H11 0.5193 -0.3850 0.9906 0.078 Uiso calc R 1 H
C12 0.4259(5) -0.2860(4) 0.93100(12) 0.0521(8) Uani d . 1 C
H12 0.5557 -0.2457 0.9243 0.062 Uiso calc R 1 H
C13 0.2491(4) 0.1227(3) 0.93545(8) 0.0289(5) Uani d . 1 C
C14 0.0600(5) 0.1966(3) 0.95058(10) 0.0432(7) Uani d . 1 C
H14 0.0499 0.2572 0.9767 0.052 Uiso calc R 1 H
C15 -0.0895(4) 0.1638(3) 0.92174(10) 0.0419(6) Uani d . 1 C
H15 -0.2264 0.1975 0.9234 0.050 Uiso calc R 1 H
C16 -0.0118(4) 0.0652(3) 0.88583(10) 0.0305(5) Uani d . 1 C

loop_
_atom_site_aniso_label
_atom_site_aniso_U_11
_atom_site_aniso_U_22
_atom_site_aniso_U_33
_atom_site_aniso_U_12
_atom_site_aniso_U_13
_atom_site_aniso_U_23
Sn1 0.02443(9) 0.01644(8) 0.02381(8) 0.00004(6) 0.00359(6) -0.00039(5)
O1 0.0477(10) 0.0160(7) 0.0291(8) -0.0010(8) 0.0132(7) 0.0023(7)
O2 0.0370(9) 0.0208(8) 0.0219(7) 0.0015(7) 0.0063(7) -0.0020(6)
O3 0.0420(10) 0.0518(13) 0.0395(10) 0.0019(11) -0.0133(10) -0.0180(9)
O4 0.0413(11) 0.0491(13) 0.0643(13) 0.0046(11) -0.0234(11) -0.0136(11)
N1 0.0235(9) 0.0215(9) 0.0200(8) -0.0002(8) 0.0024(7) -0.0011(7)
C1 0.0397(14) 0.0202(12) 0.0494(15) 0.0004(11) 0.0152(13) -0.0057(11)
C2 0.0257(11) 0.0330(14) 0.0427(14) -0.0006(11) -0.0035(10) 0.0004(10)
C3 0.0292(12) 0.0270(11) 0.0352(11) -0.0045(10) -0.0060(10) -0.0005(9)
C4 0.0285(11) 0.0206(10) 0.0204(9) -0.0029(9) 0.0020(8) -0.0010(7)
C5 0.0307(11) 0.0189(10) 0.0191(9) 0.0003(9) 0.0016(8) -0.0016(8)
C6 0.0438(13) 0.0205(11) 0.0256(10) -0.0040(12) 0.0039(9) -0.0013(9)
C7 0.0450(14) 0.0189(11) 0.0282(11) -0.0010(11) 0.0062(11) 0.0015(8)
C8 0.0419(15) 0.0505(18) 0.0523(16) 0.000(2) 0.0083(14) 0.0196(15)
C9 0.057(2) 0.068(3) 0.073(2) -0.004(2) 0.021(2) 0.034(2)
C10 0.078(2) 0.050(2) 0.0472(17) 0.001(2) 0.0102(19) 0.0264(15)
C11 0.066(2) 0.067(2) 0.062(2) 0.004(2) -0.009(2) 0.0345(19)
C12 0.0427(16) 0.053(2) 0.0603(18) -0.0048(16) -0.0020(16) 0.0244(15)
C13 0.0364(13) 0.0282(12) 0.0221(10) 0.0002(11) 0.0010(10) -0.0044(9)
C14 0.0474(16) 0.0449(17) 0.0373(13) 0.0065(16) 0.0122(12) -0.0137(12)
C15 0.0317(12) 0.0447(17) 0.0494(15) 0.0074(16) 0.0114(13) -0.0034(13)
C16 0.0266(11) 0.0269(13) 0.0381(13) -0.0013(10) -0.0019(10) 0.0004(10)

loop_
_atom_type_symbol
_atom_type_description
_atom_type_scat_dispersion_real
_atom_type_scat_dispersion_imag
_atom_type_scat_source
C C 0.0033 0.0016 'International Tables Vol C Tables 4.2.6.8 and 6.1.1.4'
H H 0.0000 0.0000 'International Tables Vol C Tables 4.2.6.8 and 6.1.1.4'
N N 0.0061 0.0033 'International Tables Vol C Tables 4.2.6.8 and 6.1.1.4'
O O 0.0106 0.0060 'International Tables Vol C Tables 4.2.6.8 and 6.1.1.4'
Sn Sn -0.6537 1.4246 'International Tables Vol C Tables 4.2.6.8 and 6.1.1.4'

loop_
_geom_angle_atom_site_label_1
_geom_angle_atom_site_label_2
_geom_angle_atom_site_label_3
_geom_angle_site_symmetry_3
_geom_angle
_geom_angle_publ_flag
C2 Sn1 C1 . 117.38(12) y
C2 Sn1 C3 . 125.18(11) y
C1 Sn1 C3 . 115.86(11) y
C2 Sn1 O1 . 94.46(9) y
C1 Sn1 O1 . 90.12(9) y
C3 Sn1 O1 . 97.56(9) y
C2 Sn1 O2 4_656 83.21(9) y
C1 Sn1 O2 4_656 85.59(9) y
C3 Sn1 O2 4_656 88.73(8) y
O1 Sn1 O2 4_656 173.49(6) y
C4 O1 Sn1 . 120.51(14) y
C4 O2 Sn1 4_646 160.11(16) y
C13 N1 C16 . 109.5(2) y
C13 N1 C5 . 123.1(2) y
C16 N1 C5 . 125.1(2) y
Sn1 C1 H1A . 109.5 n
Sn1 C1 H1B . 109.5 n
H1A C1 H1B . 109.5 n
Sn1 C1 H1C . 109.5 n
H1A C1 H1C . 109.5 n
H1B C1 H1C . 109.5 n
Sn1 C2 H2A . 109.5 n
Sn1 C2 H2B . 109.5 n
H2A C2 H2B . 109.5 n
Sn1 C2 H2C . 109.5 n
H2A C2 H2C . 109.5 n
H2B C2 H2C . 109.5 n
Sn1 C3 H3A . 109.5 n
Sn1 C3 H3B . 109.5 n
H3A C3 H3B . 109.5 n
Sn1 C3 H3C . 109.5 n
H3A C3 H3C . 109.5 n
H3B C3 H3C . 109.5 n
O2 C4 O1 . 125.3(2) n
O2 C4 C5 . 119.9(2) n
O1 C4 C5 . 114.79(18) n
N1 C5 C6 . 112.6(2) n
N1 C5 C4 . 110.74(19) n
C6 C5 C4 . 113.43(18) n
N1 C5 H5 . 106.5 n
C6 C5 H5 . 106.5 n
C4 C5 H5 . 106.5 n
C7 C6 C5 . 113.53(19) n
C7 C6 H6A . 108.9 n
C5 C6 H6A . 108.9 n
C7 C6 H6B . 108.9 n
C5 C6 H6B . 108.9 n
H6A C6 H6B . 107.7 n
C8 C7 C12 . 117.8(2) n
C8 C7 C6 . 120.7(3) n
C12 C7 C6 . 121.4(3) n
C7 C8 C9 . 120.9(3) n
C7 C8 H8 . 119.6 n
C9 C8 H8 . 119.6 n
C10 C9 C8 . 120.2(3) n
C10 C9 H9 . 119.9 n
C8 C9 H9 . 119.9 n
C11 C10 C9 . 119.6(3) n
C11 C10 H10 . 120.2 n
C9 C10 H10 . 120.2 n
C10 C11 C12 . 120.7(3) n
C10 C11 H11 . 119.7 n
C12 C11 H11 . 119.6 n
C7 C12 C11 . 120.7(3) n
C7 C12 H12 . 119.6 n
C11 C12 H12 . 119.6 n
O3 C13 N1 . 124.9(2) n
O3 C13 C14 . 128.3(2) n
N1 C13 C14 . 106.8(2) n
C15 C14 C13 . 108.3(2) n
C15 C14 H14 . 125.9 n
C13 C14 H14 . 125.9 n
C14 C15 C16 . 109.4(2) n
C14 C15 H15 . 125.3 n
C16 C15 H15 . 125.3 n
O4 C16 N1 . 125.2(3) n
O4 C16 C15 . 128.9(3) n
N1 C16 C15 . 105.9(2) n

loop_
_geom_bond_atom_site_label_1
_geom_bond_atom_site_label_2
_geom_bond_site_symmetry_2
_geom_bond_distance
_geom_bond_publ_flag
Sn1 C2 . 2.116(3) y
Sn1 C1 . 2.116(3) y
Sn1 C3 . 2.121(2) y
Sn1 O1 . 2.1517(17) y
Sn1 O2 4_656 2.5094(17) y
O1 C4 . 1.278(3) y
O2 C4 . 1.237(3) y
O2 Sn1 4_646 2.5095(17) y
O3 C13 . 1.213(3) y
O4 C16 . 1.205(3) y
N1 C13 . 1.385(3) y
N1 C16 . 1.392(3) y
N1 C5 . 1.458(3) y
C1 H1A . 0.9800 n
C1 H1B . 0.9800 n
C1 H1C . 0.9800 n
C2 H2A . 0.9800 n
C2 H2B . 0.9800 n
C2 H2C . 0.9800 n
C3 H3A . 0.9800 n
C3 H3B . 0.9800 n
C3 H3C . 0.9800 n
C4 C5 . 1.540(3) n
C5 C6 . 1.532(3) n
C5 H5 . 1.0000 n
C6 C7 . 1.512(3) n
C6 H6A . 0.9900 n
C6 H6B . 0.9900 n
C7 C8 . 1.375(4) n
C7 C12 . 1.387(4) n
C8 C9 . 1.393(4) n
C8 H8 . 0.9500 n
C9 C10 . 1.368(5) n
C9 H9 . 0.9500 n
C10 C11 . 1.352(6) n
C10 H10 . 0.9500 n
C11 C12 . 1.389(4) n
C11 H11 . 0.9500 n
C12 H12 . 0.9500 n
C13 C14 . 1.489(4) n
C14 C15 . 1.306(4) n
C14 H14 . 0.9500 n
C15 C16 . 1.490(4) n
C15 H15 . 0.9500 n

loop_
_geom_torsion_atom_site_label_1
_geom_torsion_atom_site_label_2
_geom_torsion_atom_site_label_3
_geom_torsion_atom_site_label_4
_geom_torsion_site_symmetry_1
_geom_torsion
_geom_torsion_publ_flag
C2 Sn1 O1 C4 . -65.87(19) n
C1 Sn1 O1 C4 . 176.64(19) n
C3 Sn1 O1 C4 . 60.52(19) n
Sn1 O2 C4 O1 4_646 -157.8(3) n
Sn1 O2 C4 C5 4_646 24.9(6) n
Sn1 O1 C4 O2 . -5.4(3) n
Sn1 O1 C4 C5 . 171.99(14) n
C13 N1 C5 C6 . 136.0(2) n
C16 N1 C5 C6 . -62.9(3) n
C13 N1 C5 C4 . -95.8(3) n
C16 N1 C5 C4 . 65.3(3) n
O2 C4 C5 N1 . -162.7(2) n
O1 C4 C5 N1 . 19.8(3) n
O2 C4 C5 C6 . -34.9(3) n
O1 C4 C5 C6 . 147.5(2) n
N1 C5 C6 C7 . -58.7(3) n
C4 C5 C6 C7 . 174.5(2) n
C5 C6 C7 C8 . 118.7(3) n
C5 C6 C7 C12 . -63.2(4) n
C12 C7 C8 C9 . -0.1(5) n
C6 C7 C8 C9 . 178.0(3) n
C7 C8 C9 C10 . -0.3(6) n
C8 C9 C10 C11 . 0.5(7) n
C9 C10 C11 C12 . -0.3(7) n
C8 C7 C12 C11 . 0.3(5) n
C6 C7 C12 C11 . -177.8(3) n
C10 C11 C12 C7 . -0.1(6) n
C16 N1 C13 O3 . -175.1(3) n
C5 N1 C13 O3 . -11.5(4) n
C16 N1 C13 C14 . 4.4(3) n
C5 N1 C13 C14 . 168.0(2) n
O3 C13 C14 C15 . 176.4(3) n
N1 C13 C14 C15 . -3.0(3) n
C13 C14 C15 C16 . 0.6(4) n
C13 N1 C16 O4 . 175.8(3) n
C5 N1 C16 O4 . 12.6(4) n
C13 N1 C16 C15 . -4.0(3) n
C5 N1 C16 C15 . -167.2(2) n
C14 C15 C16 O4 . -177.7(3) n
C14 C15 C16 N1 . 2.1(3) n
